data_1507400
loop_
_publ_author_name
'Fekner, Tomasz'
'Gallucci, Judith'
'Chan, Michael K.'

_publ_section_title
;
 Intramolecular aromatic nucleophilic substitution of the
 benzimidazole-activated nitro group.
;
_journal_issue 25
_journal_name_full 'Organic letters'
_journal_page_first 4795
_journal_page_last 4798
_journal_paper_doi 10.1021/ol035761w
_journal_volume 5
_journal_year 2003
_chemical_formula_sum 'C19 H20 N2 O'
_chemical_formula_weight 292.37
_chemical_name_systematic
; 
 ? 
;
_space_group_IT_number 14
_symmetry_cell_setting monoclinic
_symmetry_space_group_name_Hall '-P 2yn'
_symmetry_space_group_name_H-M 'P 1 21/n 1'
_atom_sites_solution_hydrogens geom
_atom_sites_solution_primary direct
_atom_sites_solution_secondary difmap
_audit_creation_method SHELXL-93
_cell_angle_alpha 90.00
_cell_angle_beta 105.15(1)
_cell_angle_gamma 90.00
_cell_formula_units_Z 8
_cell_length_a 13.088(1)
_cell_length_b 10.022(1)
_cell_length_c 24.198(3)
_cell_measurement_temperature 200(2)
_cell_volume 3063.7(6)
_computing_cell_refinement 'DENZO (Otwinowski & Minor, 1997)'
_computing_data_collection 'COLLECT (Nonius, 1999)'
_computing_data_reduction 'DENZO (Otwinowski & Minor, 1997)'
_computing_structure_refinement 'SHELXL-93 (Sheldrick, 1993)'
_computing_structure_solution 'SHELXS-86 (Sheldrick, 1990)'
_diffrn_ambient_temperature 200(2)
_diffrn_measurement_device 'Nonius Kappa CCD'
_diffrn_measurement_method 'phi and omega scans'
_diffrn_radiation_monochromator graphite
_diffrn_radiation_source 'fine-focus sealed tube'
_diffrn_radiation_type MoK\a
_diffrn_radiation_wavelength 0.71073
_diffrn_reflns_av_R_equivalents 0.043
_diffrn_reflns_limit_h_max 17
_diffrn_reflns_limit_h_min -16
_diffrn_reflns_limit_k_max 12
_diffrn_reflns_limit_k_min -13
_diffrn_reflns_limit_l_max 31
_diffrn_reflns_limit_l_min -31
_diffrn_reflns_number 57018
_diffrn_reflns_theta_max 27.50
_diffrn_reflns_theta_min 2.21
_exptl_absorpt_coefficient_mu 0.079
_exptl_crystal_colour colorless
_exptl_crystal_density_diffrn 1.268
_exptl_crystal_description 'rectangular chunk'
_exptl_crystal_F_000 1248
_exptl_crystal_size_max 0.38
_exptl_crystal_size_mid 0.23
_exptl_crystal_size_min 0.15
_refine_diff_density_max 0.203
_refine_diff_density_min -0.172
_refine_ls_extinction_method none
_refine_ls_goodness_of_fit_all 1.034
_refine_ls_goodness_of_fit_obs 1.122
_refine_ls_hydrogen_treatment constr
_refine_ls_matrix_type full
_refine_ls_number_parameters 403
_refine_ls_number_reflns 7009
_refine_ls_number_restraints 0
_refine_ls_restrained_S_all 1.034
_refine_ls_restrained_S_obs 1.122
_refine_ls_R_factor_all 0.0708
_refine_ls_R_factor_obs 0.0400
_refine_ls_shift/esd_max 0.002
_refine_ls_shift/esd_mean 0.000
_refine_ls_structure_factor_coef Fsqd
_refine_ls_weighting_details 'w=1/[\s^2^(Fo^2^)+(0.0460P)^2^+0.3076P] where P=(Fo^2^+2Fc^2^)/3'
_refine_ls_weighting_scheme calc
_refine_ls_wR_factor_all 0.0991
_refine_ls_wR_factor_obs 0.0883
_reflns_number_observed 4857
_reflns_number_total 7009
_reflns_observed_criterion >2sigma(I)
_cod_data_source_file ol035761wsi20031107_094249.cif
_cod_data_source_block Chan1067
_cod_depositor_comments
;
The following automatic conversions were performed:

'_refine_ls_weighting_scheme' value 'calc
w=1/[\s^2^(Fo^2^)+(0.0460P)^2^+0.3076P] where P=(Fo^2^+2Fc^2^)/3' was
changed to 'calc'. New tag '_refine_ls_weighting_details' was
created. The value of the new tag was set to
'w=1/[\s^2^(Fo^2^)+(0.0460P)^2^+0.3076P] where P=(Fo^2^+2Fc^2^)/3'.

Automatic conversion script
Id: cif_fix_values 3143 2015-03-26 13:38:13Z robertas 
;
_cod_original_sg_symbol_H-M P2(1)/n
_cod_database_code 1507400

loop_
_symmetry_equiv_pos_as_xyz
'x, y, z'
'-x+1/2, y+1/2, -z+1/2'
'-x, -y, -z'
'x-1/2, -y-1/2, z-1/2'

loop_
_atom_site_aniso_label
_atom_site_aniso_U_11
_atom_site_aniso_U_22
_atom_site_aniso_U_33
_atom_site_aniso_U_23
_atom_site_aniso_U_13
_atom_site_aniso_U_12
O1A 0.0297(5) 0.0349(5) 0.0373(5) -0.0054(4) 0.0105(4) 0.0004(4)
N1A 0.0298(5) 0.0333(6) 0.0297(5) -0.0010(4) 0.0082(4) -0.0004(4)
N2A 0.0350(6) 0.0390(6) 0.0331(6) 0.0000(5) 0.0064(5) -0.0021(5)
C1A 0.0353(7) 0.0281(6) 0.0308(6) 0.0004(5) 0.0100(5) 0.0039(5)
C2A 0.0369(7) 0.0326(7) 0.0417(8) 0.0000(6) 0.0125(6) -0.0005(6)
C3A 0.0491(8) 0.0356(7) 0.0428(8) 0.0052(6) 0.0218(7) 0.0026(6)
C4A 0.0566(9) 0.0383(8) 0.0325(7) 0.0024(6) 0.0147(7) 0.0035(7)
C5A 0.0461(8) 0.0402(8) 0.0328(7) 0.0003(6) 0.0057(6) -0.0004(6)
C6A 0.0357(7) 0.0312(7) 0.0342(7) 0.0012(6) 0.0088(6) 0.0019(6)
C7A 0.0291(6) 0.0281(7) 0.0342(7) 0.0003(5) 0.0074(5) 0.0015(5)
C8A 0.0281(6) 0.0285(7) 0.0357(7) 0.0023(5) 0.0086(5) 0.0044(5)
C9A 0.0332(7) 0.0345(7) 0.0410(7) 0.0018(6) 0.0074(6) 0.0002(6)
C10A 0.0328(7) 0.0371(8) 0.0558(9) 0.0072(7) 0.0132(6) -0.0023(6)
C11A 0.0394(8) 0.0441(8) 0.0473(8) 0.0128(7) 0.0206(6) 0.0041(6)
C12A 0.0373(7) 0.0389(8) 0.0365(7) 0.0051(6) 0.0130(6) 0.0046(6)
C13A 0.0284(6) 0.0273(7) 0.0373(7) 0.0021(5) 0.0094(5) 0.0030(5)
C14A 0.0285(6) 0.0292(6) 0.0345(7) -0.0039(5) 0.0091(5) 0.0016(5)
C15A 0.0303(7) 0.0387(7) 0.0349(7) -0.0034(6) 0.0069(5) -0.0033(6)
C16A 0.0320(7) 0.0346(7) 0.0347(7) -0.0044(6) 0.0039(5) 0.0006(6)
C17A 0.0361(8) 0.0604(10) 0.0566(9) -0.0163(8) -0.0021(7) 0.0113(7)
C18A 0.0524(9) 0.0458(8) 0.0392(8) 0.0055(7) -0.0028(7) -0.0079(7)
C19A 0.0398(8) 0.0403(8) 0.0418(8) -0.0071(6) 0.0095(6) -0.0059(6)
O1B 0.0338(5) 0.0441(5) 0.0465(5) -0.0139(4) 0.0151(4) -0.0040(4)
N1B 0.0330(6) 0.0316(6) 0.0300(5) -0.0003(4) 0.0094(4) -0.0008(5)
N2B 0.0392(6) 0.0432(7) 0.0333(6) -0.0059(5) 0.0112(5) -0.0052(5)
C1B 0.0310(7) 0.0379(7) 0.0316(7) 0.0049(6) 0.0107(5) -0.0046(6)
C2B 0.0386(7) 0.0408(8) 0.0429(8) 0.0062(6) 0.0134(6) 0.0000(6)
C3B 0.0379(8) 0.0519(9) 0.0502(9) 0.0150(7) 0.0108(7) 0.0012(7)
C4B 0.0369(8) 0.0664(10) 0.0403(8) 0.0113(8) 0.0046(6) -0.0091(7)
C5B 0.0423(8) 0.0558(9) 0.0367(8) -0.0018(7) 0.0086(6) -0.0120(7)
C6B 0.0334(7) 0.0431(8) 0.0325(7) 0.0010(6) 0.0118(5) -0.0073(6)
C7B 0.0349(7) 0.0321(7) 0.0299(6) -0.0010(5) 0.0144(5) -0.0048(6)
C8B 0.0387(7) 0.0301(7) 0.0317(7) 0.0032(5) 0.0164(6) -0.0007(6)
C9B 0.0509(8) 0.0339(7) 0.0347(7) 0.0001(6) 0.0182(6) 0.0015(6)
C10B 0.0624(10) 0.0365(8) 0.0476(8) 0.0049(7) 0.0267(8) 0.0152(7)
C11B 0.0490(9) 0.0488(9) 0.0458(8) 0.0110(7) 0.0174(7) 0.0171(7)
C12B 0.0400(8) 0.0420(8) 0.0377(7) 0.0068(6) 0.0104(6) 0.0050(6)
C13B 0.0381(7) 0.0304(7) 0.0339(7) 0.0026(5) 0.0161(6) -0.0005(6)
C14B 0.0314(6) 0.0292(6) 0.0327(7) -0.0009(5) 0.0112(5) -0.0022(5)
C15B 0.0483(8) 0.0320(7) 0.0316(7) -0.0028(6) 0.0094(6) 0.0007(6)
C16B 0.0400(7) 0.0302(7) 0.0290(6) -0.0015(5) 0.0082(5) 0.0014(6)
C17B 0.0516(8) 0.0406(8) 0.0372(7) -0.0003(6) 0.0183(6) 0.0039(7)
C18B 0.0543(9) 0.0410(8) 0.0351(7) 0.0024(6) 0.0075(6) 0.0056(7)
C19B 0.0489(8) 0.0360(8) 0.0363(7) -0.0063(6) 0.0065(6) -0.0036(6)

loop_
_atom_site_label
_atom_site_type_symbol
_atom_site_fract_x
_atom_site_fract_y
_atom_site_fract_z
_atom_site_U_iso_or_equiv
_atom_site_thermal_displace_type
_atom_site_occupancy
_atom_site_calc_flag
_atom_site_refinement_flags
O1A O 0.30332(6) 0.73274(8) 0.14372(4) 0.0336(2) Uani 1 d .
N1A N 0.28782(8) 0.74274(10) 0.26293(4) 0.0308(2) Uani 1 d .
N2A N 0.43668(8) 0.82577(11) 0.32153(4) 0.0361(3) Uani 1 d .
C1A C 0.28043(10) 0.72174(12) 0.31854(5) 0.0311(3) Uani 1 d .
C2A C 0.20096(10) 0.66672(13) 0.34006(6) 0.0366(3) Uani 1 d .
H2A H 0.13843(10) 0.63004(13) 0.31557(6) 0.044 Uiso 1 calc R
C3A C 0.21779(11) 0.66825(13) 0.39892(6) 0.0406(3) Uani 1 d .
H3A H 0.16504(11) 0.63278(13) 0.41527(6) 0.049 Uiso 1 calc R
C4A C 0.31038(11) 0.72062(13) 0.43491(6) 0.0419(3) Uani 1 d .
H4A H 0.31902(11) 0.72028(13) 0.47513(6) 0.050 Uiso 1 calc R
C5A C 0.38935(11) 0.77271(13) 0.41339(5) 0.0406(3) Uani 1 d .
H5A H 0.45277(11) 0.80648(13) 0.43815(5) 0.049 Uiso 1 calc R
C6A C 0.37343(10) 0.77442(12) 0.35403(5) 0.0337(3) Uani 1 d .
C7A C 0.38381(9) 0.80611(12) 0.26765(5) 0.0306(3) Uani 1 d .
C8A C 0.42853(9) 0.84973(12) 0.22057(5) 0.0307(3) Uani 1 d .
C9A C 0.51829(10) 0.93200(13) 0.23509(6) 0.0367(3) Uani 1 d .
H9A H 0.54402(10) 0.96173(13) 0.27351(6) 0.044 Uiso 1 calc R
C10A C 0.57007(10) 0.97074(13) 0.19476(6) 0.0416(3) Uani 1 d .
H10A H 0.62963(10) 1.02838(13) 0.20532(6) 0.050 Uiso 1 calc R
C11A C 0.53508(10) 0.92545(14) 0.13896(6) 0.0419(3) Uani 1 d .
H11A H 0.57218(10) 0.94901(14) 0.11148(6) 0.050 Uiso 1 calc R
C12A C 0.44629(10) 0.84613(13) 0.12346(6) 0.0369(3) Uani 1 d .
H12A H 0.42201(10) 0.81546(13) 0.08511(6) 0.044 Uiso 1 calc R
C13A C 0.39211(9) 0.81069(12) 0.16330(5) 0.0309(3) Uani 1 d .
C14A C 0.21024(9) 0.77830(12) 0.15964(5) 0.0305(3) Uani 1 d .
H14A H 0.21926(9) 0.87521(12) 0.16957(5) 0.037 Uiso 1 calc R
C15A C 0.20459(10) 0.70219(13) 0.21254(5) 0.0349(3) Uani 1 d .
H15A H 0.13460(10) 0.71736(13) 0.21995(5) 0.042 Uiso 1 calc R
H15B H 0.21140(10) 0.60554(13) 0.20583(5) 0.042 Uiso 1 calc R
C16A C 0.11357(10) 0.76244(13) 0.10764(5) 0.0347(3) Uani 1 d .
C17A C 0.01894(11) 0.8306(2) 0.12171(7) 0.0537(4) Uani 1 d .
H17A H 0.0006(5) 0.7831(6) 0.1532(3) 0.081 Uiso 1 calc R
H17B H -0.0416(3) 0.8293(9) 0.08785(14) 0.081 Uiso 1 calc R
H17C H 0.0372(3) 0.9232(3) 0.1331(4) 0.081 Uiso 1 calc R
C18A C 0.13727(12) 0.83372(15) 0.05639(6) 0.0486(4) Uani 1 d .
H18A H 0.1959(5) 0.7886(6) 0.0459(3) 0.073 Uiso 1 calc R
H18B H 0.1569(7) 0.9266(3) 0.06663(15) 0.073 Uiso 1 calc R
H18C H 0.0742(3) 0.8316(9) 0.02390(14) 0.073 Uiso 1 calc R
C19A C 0.08884(10) 0.61606(13) 0.09287(6) 0.0408(3) Uani 1 d .
H19A H 0.0667(6) 0.5727(2) 0.1241(2) 0.061 Uiso 1 calc R
H19B H 0.1522(2) 0.5716(2) 0.0874(4) 0.061 Uiso 1 calc R
H19C H 0.0317(5) 0.60977(13) 0.0575(2) 0.061 Uiso 1 calc R
O1B O 0.66880(7) 0.37063(9) 0.14690(4) 0.0406(2) Uani 1 d .
N1B N 0.46512(8) 0.38677(10) 0.05466(4) 0.0313(2) Uani 1 d .
N2B N 0.45160(8) 0.22702(11) -0.01177(4) 0.0383(3) Uani 1 d .
C1B C 0.37261(9) 0.41203(13) 0.01302(5) 0.0330(3) Uani 1 d .
C2B C 0.29708(10) 0.51166(13) 0.00817(6) 0.0403(3) Uani 1 d .
H2B H 0.30313(10) 0.57903(13) 0.03646(6) 0.048 Uiso 1 calc R
C3B C 0.21278(11) 0.50758(15) -0.03995(6) 0.0468(4) Uani 1 d .
H3B H 0.15919(11) 0.57380(15) -0.04501(6) 0.056 Uiso 1 calc R
C4B C 0.20444(11) 0.4082(2) -0.08144(6) 0.0489(4) Uani 1 d .
H4B H 0.14545(11) 0.4089(2) -0.11412(6) 0.059 Uiso 1 calc R
C5B C 0.27928(11) 0.3094(2) -0.07625(6) 0.0452(4) Uani 1 d .
H5B H 0.27279(11) 0.2422(2) -0.10465(6) 0.054 Uiso 1 calc R
C6B C 0.36528(10) 0.31128(13) -0.02769(5) 0.0357(3) Uani 1 d .
C7B C 0.51006(10) 0.27485(12) 0.03737(5) 0.0312(3) Uani 1 d .
C8B C 0.61412(10) 0.21735(12) 0.06543(5) 0.0321(3) Uani 1 d .
C9B C 0.64654(11) 0.10745(13) 0.03784(6) 0.0385(3) Uani 1 d .
H9B H 0.59713(11) 0.06716(13) 0.00642(6) 0.046 Uiso 1 calc R
C10B C 0.74727(12) 0.05697(14) 0.05501(6) 0.0465(4) Uani 1 d .
H10B H 0.76642(12) -0.01815(14) 0.03596(6) 0.056 Uiso 1 calc R
C11B C 0.82120(12) 0.11565(14) 0.10020(6) 0.0469(4) Uani 1 d .
H11B H 0.89216(12) 0.08432(14) 0.11082(6) 0.056 Uiso 1 calc R
C12B C 0.79086(11) 0.21956(14) 0.12946(6) 0.0399(3) Uani 1 d .
H12B H 0.84087(11) 0.25884(14) 0.16093(6) 0.048 Uiso 1 calc R
C13B C 0.68750(10) 0.26774(12) 0.11340(5) 0.0329(3) Uani 1 d .
C14B C 0.56535(9) 0.38630(12) 0.15572(5) 0.0306(3) Uani 1 d .
H14B H 0.53280(9) 0.29624(12) 0.15637(5) 0.037 Uiso 1 calc R
C15B C 0.49799(11) 0.46594(13) 0.10690(5) 0.0375(3) Uani 1 d .
H15C H 0.43443(11) 0.49868(13) 0.11763(5) 0.045 Uiso 1 calc R
H15D H 0.53848(11) 0.54453(13) 0.09967(5) 0.045 Uiso 1 calc R
C16B C 0.58167(10) 0.45198(12) 0.21503(5) 0.0332(3) Uani 1 d .
C17B C 0.47421(11) 0.47589(14) 0.22762(6) 0.0419(3) Uani 1 d .
H17D H 0.4342(3) 0.5423(6) 0.2008(2) 0.063 Uiso 1 calc R
H17E H 0.48536(11) 0.5086(8) 0.26691(14) 0.063 Uiso 1 calc R
H17F H 0.4344(3) 0.3920(2) 0.2232(4) 0.063 Uiso 1 calc R
C18B C 0.64640(12) 0.35617(14) 0.26025(6) 0.0443(3) Uani 1 d .
H18D H 0.6587(6) 0.3969(4) 0.29825(7) 0.066 Uiso 1 calc R
H18E H 0.7145(3) 0.3380(7) 0.2520(2) 0.066 Uiso 1 calc R
H18F H 0.6074(3) 0.2724(4) 0.2594(3) 0.066 Uiso 1 calc R
C19B C 0.64061(11) 0.58474(13) 0.21723(6) 0.0412(3) Uani 1 d .
H19D H 0.5966(3) 0.6478(3) 0.1903(3) 0.062 Uiso 1 calc R
H19E H 0.7072(3) 0.5700(2) 0.2068(4) 0.062 Uiso 1 calc R
H19F H 0.6558(6) 0.6214(4) 0.25607(11) 0.062 Uiso 1 calc R

loop_
_atom_type_symbol
_atom_type_description
_atom_type_scat_dispersion_real
_atom_type_scat_dispersion_imag
_atom_type_scat_source
C C 0.0033 0.0016 'International Tables Vol C Tables 4.2.6.8 and 6.1.1.4'
H H 0.0000 0.0000 'International Tables Vol C Tables 4.2.6.8 and 6.1.1.4'
N N 0.0061 0.0033 'International Tables Vol C Tables 4.2.6.8 and 6.1.1.4'
O O 0.0106 0.0060 'International Tables Vol C Tables 4.2.6.8 and 6.1.1.4'

loop_
_geom_angle_atom_site_label_1
_geom_angle_atom_site_label_2
_geom_angle_atom_site_label_3
_geom_angle
C13A O1A C14A 115.06(9)
C7A N1A C1A 106.30(9)
C7A N1A C15A 131.07(10)
C1A N1A C15A 122.63(10)
C7A N2A C6A 105.60(10)
N1A C1A C2A 132.02(11)
N1A C1A C6A 105.55(10)
C2A C1A C6A 122.39(11)
C3A C2A C1A 116.55(12)
C3A C2A H2A 121.73(8)
C1A C2A H2A 121.73(7)
C2A C3A C4A 121.67(12)
C2A C3A H3A 119.17(8)
C4A C3A H3A 119.17(8)
C5A C4A C3A 121.45(12)
C5A C4A H4A 119.28(8)
C3A C4A H4A 119.28(8)
C4A C5A C6A 117.97(13)
C4A C5A H5A 121.02(8)
C6A C5A H5A 121.02(8)
N2A C6A C5A 129.75(12)
N2A C6A C1A 110.26(11)
C5A C6A C1A 119.97(12)
N2A C7A N1A 112.30(10)
N2A C7A C8A 120.41(11)
N1A C7A C8A 127.29(11)
C13A C8A C9A 117.33(11)
C13A C8A C7A 125.49(11)
C9A C8A C7A 117.10(11)
C10A C9A C8A 121.44(12)
C10A C9A H9A 119.28(8)
C8A C9A H9A 119.28(7)
C9A C10A C11A 119.92(13)
C9A C10A H10A 120.04(8)
C11A C10A H10A 120.04(8)
C12A C11A C10A 119.71(12)
C12A C11A H11A 120.14(8)
C10A C11A H11A 120.14(8)
C11A C12A C13A 120.53(12)
C11A C12A H12A 119.73(8)
C13A C12A H12A 119.73(8)
O1A C13A C12A 116.47(11)
O1A C13A C8A 122.54(10)
C12A C13A C8A 120.96(11)
O1A C14A C15A 107.36(10)
O1A C14A C16A 108.60(9)
C15A C14A C16A 115.38(10)
O1A C14A H14A 108.44(6)
C15A C14A H14A 108.44(7)
C16A C14A H14A 108.44(7)
N1A C15A C14A 112.05(10)
N1A C15A H15A 109.20(6)
C14A C15A H15A 109.20(6)
N1A C15A H15B 109.20(6)
C14A C15A H15B 109.20(7)
H15A C15A H15B 107.9
C19A C16A C17A 110.34(11)
C19A C16A C18A 109.55(11)
C17A C16A C18A 108.61(12)
C19A C16A C14A 111.66(10)
C17A C16A C14A 108.17(10)
C18A C16A C14A 108.43(10)
C16A C17A H17A 109.47(8)
C16A C17A H17B 109.47(7)
H17A C17A H17B 109.5
C16A C17A H17C 109.47(8)
H17A C17A H17C 109.5
H17B C17A H17C 109.5
C16A C18A H18A 109.47(8)
C16A C18A H18B 109.47(7)
H18A C18A H18B 109.5
C16A C18A H18C 109.47(7)
H18A C18A H18C 109.5
H18B C18A H18C 109.5
C16A C19A H19A 109.47(7)
C16A C19A H19B 109.47(7)
H19A C19A H19B 109.5
C16A C19A H19C 109.47(7)
H19A C19A H19C 109.5
H19B C19A H19C 109.5
C13B O1B C14B 119.43(9)
C7B N1B C1B 106.82(10)
C7B N1B C15B 130.67(10)
C1B N1B C15B 122.43(10)
C7B N2B C6B 105.52(10)
N1B C1B C2B 131.49(12)
N1B C1B C6B 105.52(11)
C2B C1B C6B 122.98(12)
C3B C2B C1B 116.41(13)
C3B C2B H2B 121.80(9)
C1B C2B H2B 121.80(8)
C2B C3B C4B 121.48(13)
C2B C3B H3B 119.26(9)
C4B C3B H3B 119.26(8)
C5B C4B C3B 121.82(13)
C5B C4B H4B 119.09(8)
C3B C4B H4B 119.09(8)
C4B C5B C6B 117.69(13)
C4B C5B H5B 121.16(8)
C6B C5B H5B 121.16(8)
N2B C6B C1B 110.16(11)
N2B C6B C5B 130.22(12)
C1B C6B C5B 119.61(13)
N2B C7B N1B 111.97(11)
N2B C7B C8B 121.37(11)
N1B C7B C8B 126.47(11)
C13B C8B C9B 116.77(12)
C13B C8B C7B 126.57(11)
C9B C8B C7B 116.38(11)
C10B C9B C8B 121.97(13)
C10B C9B H9B 119.02(8)
C8B C9B H9B 119.02(8)
C9B C10B C11B 119.98(13)
C9B C10B H10B 120.01(8)
C11B C10B H10B 120.01(8)
C12B C11B C10B 119.42(13)
C12B C11B H11B 120.29(8)
C10B C11B H11B 120.29(8)
C11B C12B C13B 120.61(13)
C11B C12B H12B 119.70(8)
C13B C12B H12B 119.70(8)
O1B C13B C12B 113.95(11)
O1B C13B C8B 125.01(11)
C12B C13B C8B 120.96(12)
O1B C14B C15B 108.88(10)
O1B C14B C16B 106.19(9)
C15B C14B C16B 114.47(10)
O1B C14B H14B 109.06(6)
C15B C14B H14B 109.06(7)
C16B C14B H14B 109.06(6)
N1B C15B C14B 111.79(10)
N1B C15B H15C 109.26(7)
C14B C15B H15C 109.26(7)
N1B C15B H15D 109.26(6)
C14B C15B H15D 109.26(7)
H15C C15B H15D 107.9
C19B C16B C17B 109.69(11)
C19B C16B C18B 109.86(11)
C17B C16B C18B 108.68(11)
C19B C16B C14B 110.44(10)
C17B C16B C14B 109.90(10)
C18B C16B C14B 108.24(10)
C16B C17B H17D 109.47(7)
C16B C17B H17E 109.47(7)
H17D C17B H17E 109.5
C16B C17B H17F 109.47(7)
H17D C17B H17F 109.5
H17E C17B H17F 109.5
C16B C18B H18D 109.47(7)
C16B C18B H18E 109.47(7)
H18D C18B H18E 109.5
C16B C18B H18F 109.47(7)
H18D C18B H18F 109.5
H18E C18B H18F 109.5
C16B C19B H19D 109.47(7)
C16B C19B H19E 109.47(7)
H19D C19B H19E 109.5
C16B C19B H19F 109.47(7)
H19D C19B H19F 109.5
H19E C19B H19F 109.5

loop_
_geom_bond_atom_site_label_1
_geom_bond_atom_site_label_2
_geom_bond_distance
O1A C13A 1.3775(14)
O1A C14A 1.4445(14)
N1A C7A 1.3856(15)
N1A C1A 1.3901(15)
N1A C15A 1.4642(15)
N2A C7A 1.321(2)
N2A C6A 1.382(2)
C1A C2A 1.393(2)
C1A C6A 1.397(2)
C2A C3A 1.383(2)
C2A H2A 0.95
C3A C4A 1.397(2)
C3A H3A 0.95
C4A C5A 1.376(2)
C4A H4A 0.95
C5A C6A 1.396(2)
C5A H5A 0.95
C7A C8A 1.477(2)
C8A C13A 1.398(2)
C8A C9A 1.403(2)
C9A C10A 1.381(2)
C9A H9A 0.95
C10A C11A 1.384(2)
C10A H10A 0.95
C11A C12A 1.377(2)
C11A H11A 0.95
C12A C13A 1.384(2)
C12A H12A 0.95
C14A C15A 1.508(2)
C14A C16A 1.542(2)
C14A H14A 1.00
C15A H15A 0.99
C15A H15B 0.99
C16A C19A 1.525(2)
C16A C17A 1.529(2)
C16A C18A 1.531(2)
C17A H17A 0.98
C17A H17B 0.98
C17A H17C 0.98
C18A H18A 0.98
C18A H18B 0.98
C18A H18C 0.98
C19A H19A 0.98
C19A H19B 0.98
C19A H19C 0.98
O1B C13B 1.3726(14)
O1B C14B 1.4334(14)
N1B C7B 1.381(2)
N1B C1B 1.3812(15)
N1B C15B 1.4588(15)
N2B C7B 1.324(2)
N2B C6B 1.382(2)
C1B C2B 1.388(2)
C1B C6B 1.396(2)
C2B C3B 1.379(2)
C2B H2B 0.95
C3B C4B 1.398(2)
C3B H3B 0.95
C4B C5B 1.375(2)
C4B H4B 0.95
C5B C6B 1.399(2)
C5B H5B 0.95
C7B C8B 1.471(2)
C8B C13B 1.394(2)
C8B C9B 1.410(2)
C9B C10B 1.371(2)
C9B H9B 0.95
C10B C11B 1.387(2)
C10B H10B 0.95
C11B C12B 1.375(2)
C11B H11B 0.95
C12B C13B 1.393(2)
C12B H12B 0.95
C14B C15B 1.505(2)
C14B C16B 1.542(2)
C14B H14B 1.00
C15B H15C 0.99
C15B H15D 0.99
C16B C19B 1.532(2)
C16B C17B 1.534(2)
C16B C18B 1.534(2)
C17B H17D 0.98
C17B H17E 0.98
C17B H17F 0.98
C18B H18D 0.98
C18B H18E 0.98
C18B H18F 0.98
C19B H19D 0.98
C19B H19E 0.98
C19B H19F 0.98

loop_
_geom_torsion_atom_site_label_1
_geom_torsion_atom_site_label_2
_geom_torsion_atom_site_label_3
_geom_torsion_atom_site_label_4
_geom_torsion
C7A N1A C1A C2A 177.65(13)
C15A N1A C1A C2A -1.9(2)
C7A N1A C1A C6A 0.07(13)
C15A N1A C1A C6A -179.49(10)
N1A C1A C2A C3A -176.36(12)
C6A C1A C2A C3A 0.9(2)
C1A C2A C3A C4A -0.9(2)
C2A C3A C4A C5A -0.2(2)
C3A C4A C5A C6A 1.3(2)
C7A N2A C6A C5A -177.73(13)
C7A N2A C6A C1A 0.43(14)
C4A C5A C6A N2A 176.71(13)
C4A C5A C6A C1A -1.3(2)
N1A C1A C6A N2A -0.31(14)
C2A C1A C6A N2A -178.17(11)
N1A C1A C6A C5A 178.06(11)
C2A C1A C6A C5A 0.2(2)
C6A N2A C7A N1A -0.38(14)
C6A N2A C7A C8A 179.84(11)
C1A N1A C7A N2A 0.20(13)
C15A N1A C7A N2A 179.71(11)
C1A N1A C7A C8A 179.96(11)
C15A N1A C7A C8A -0.5(2)
N2A C7A C8A C13A 165.77(11)
N1A C7A C8A C13A -14.0(2)
N2A C7A C8A C9A -10.9(2)
N1A C7A C8A C9A 169.36(11)
C13A C8A C9A C10A -1.3(2)
C7A C8A C9A C10A 175.63(11)
C8A C9A C10A C11A -1.6(2)
C9A C10A C11A C12A 2.5(2)
C10A C11A C12A C13A -0.4(2)
C14A O1A C13A C12A -131.50(11)
C14A O1A C13A C8A 50.29(15)
C11A C12A C13A O1A 179.07(11)
C11A C12A C13A C8A -2.7(2)
C9A C8A C13A O1A -178.40(10)
C7A C8A C13A O1A 4.9(2)
C9A C8A C13A C12A 3.5(2)
C7A C8A C13A C12A -173.20(11)
C13A O1A C14A C15A -96.15(11)
C13A O1A C14A C16A 138.46(10)
C7A N1A C15A C14A -20.8(2)
C1A N1A C15A C14A 158.62(10)
O1A C14A C15A N1A 70.32(12)
C16A C14A C15A N1A -168.46(10)
O1A C14A C16A C19A 67.13(13)
C15A C14A C16A C19A -53.42(14)
O1A C14A C16A C17A -171.26(11)
C15A C14A C16A C17A 68.19(14)
O1A C14A C16A C18A -53.65(13)
C15A C14A C16A C18A -174.20(11)
C7B N1B C1B C2B -179.48(13)
C15B N1B C1B C2B 3.6(2)
C7B N1B C1B C6B 0.84(12)
C15B N1B C1B C6B -176.10(10)
N1B C1B C2B C3B 179.88(12)
C6B C1B C2B C3B -0.5(2)
C1B C2B C3B C4B -0.1(2)
C2B C3B C4B C5B 0.4(2)
C3B C4B C5B C6B -0.1(2)
C7B N2B C6B C1B 0.06(13)
C7B N2B C6B C5B 178.90(13)
N1B C1B C6B N2B -0.57(13)
C2B C1B C6B N2B 179.72(11)
N1B C1B C6B C5B -179.55(11)
C2B C1B C6B C5B 0.7(2)
C4B C5B C6B N2B -179.14(12)
C4B C5B C6B C1B -0.4(2)
C6B N2B C7B N1B 0.50(13)
C6B N2B C7B C8B -174.79(10)
C1B N1B C7B N2B -0.87(13)
C15B N1B C7B N2B 175.72(11)
C1B N1B C7B C8B 174.13(11)
C15B N1B C7B C8B -9.3(2)
N2B C7B C8B C13B 172.36(12)
N1B C7B C8B C13B -2.2(2)
N2B C7B C8B C9B -1.4(2)
N1B C7B C8B C9B -175.94(11)
C13B C8B C9B C10B -3.8(2)
C7B C8B C9B C10B 170.59(12)
C8B C9B C10B C11B -1.1(2)
C9B C10B C11B C12B 3.6(2)
C10B C11B C12B C13B -1.3(2)
C14B O1B C13B C12B -149.17(11)
C14B O1B C13B C8B 34.1(2)
C11B C12B C13B O1B 179.40(11)
C11B C12B C13B C8B -3.8(2)
C9B C8B C13B O1B -177.40(11)
C7B C8B C13B O1B 8.9(2)
C9B C8B C13B C12B 6.1(2)
C7B C8B C13B C12B -167.58(11)
C13B O1B C14B C15B -85.42(13)
C13B O1B C14B C16B 150.86(10)
C7B N1B C15B C14B -24.0(2)
C1B N1B C15B C14B 152.10(11)
O1B C14B C15B N1B 74.65(13)
C16B C14B C15B N1B -166.70(10)
O1B C14B C16B C19B 57.49(12)
C15B C14B C16B C19B -62.67(14)
O1B C14B C16B C17B 178.64(10)
C15B C14B C16B C17B 58.49(14)
O1B C14B C16B C18B -62.81(12)
C15B C14B C16B C18B 177.04(11)
